data_7026509
loop_
_publ_author_name
'Ali, Shoaib'
'Muryn, Christopher A.'
'Tuna, Floriana'
'Winpenny, Richard E. P.'

_publ_section_title
;
 Synthesis and structural and magnetic characterisation of cobalt(ii)
 complexes of mixed phosphonate-antimonate ligands.
;
_journal_issue 40
_journal_name_full 'Dalton transactions (Cambridge, England : 2003)'
_journal_page_first 9588
_journal_page_last 9597
_journal_paper_doi 10.1039/c0dt00482k
_journal_volume 39
_journal_year 2010
_chemical_formula_sum 'C70 H62 Cl4 Co2 N2 O20 P4 Sb4'
_chemical_formula_weight 2121.76
_chemical_name_systematic
;
?
;
_space_group_IT_number 14
_symmetry_cell_setting monoclinic
_symmetry_space_group_name_Hall '-P 2yn'
_symmetry_space_group_name_H-M 'P 1 21/n 1'
_atom_sites_solution_hydrogens geom
_atom_sites_solution_primary direct
_atom_sites_solution_secondary difmap
_audit_creation_method SHELXL-97
_cell_angle_alpha 90.00
_cell_angle_beta 102.938(4)
_cell_angle_gamma 90.00
_cell_formula_units_Z 2
_cell_length_a 15.4040(6)
_cell_length_b 12.0434(4)
_cell_length_c 20.6638(8)
_cell_measurement_reflns_used 5852
_cell_measurement_temperature 100(2)
_cell_measurement_theta_max 28.5071
_cell_measurement_theta_min 2.6726
_cell_volume 3736.2(2)
_computing_cell_refinement
;
CrysAlis RED, Oxford Diffraction Ltd.,
Version 1.171.32.4 (release 27-04-2006 CrysAlis171 .NET)
(compiled Apr 27 2007,17:53:11)
;
_computing_data_collection
;
CrysAlis CCD, Oxford Diffraction Ltd.,
Version 1.171.32.4 (release 27-04-2006 CrysAlis171 .NET)
(compiled Apr 27 2007,17:53:11)
;
_computing_data_reduction
;
CrysAlis RED, Oxford Diffraction Ltd.,
Version 1.171.32.4 (release 27-04-2006 CrysAlis171 .NET)
(compiled Apr 27 2007,17:53:11)
;
_computing_molecular_graphics 'SHELXL-97 (Sheldrick, 1997)'
_computing_publication_material 'SHELXL-97 (Sheldrick, 1997)'
_computing_structure_refinement 'SHELXL-97 (Sheldrick, 1997)'
_computing_structure_solution 'SHELXS-97 (Sheldrick, 1990)'
_diffrn_ambient_temperature 100(2)
_diffrn_detector_area_resol_mean 8.3367
_diffrn_measured_fraction_theta_full 0.991
_diffrn_measured_fraction_theta_max 0.991
_diffrn_measurement_device_type 'Oxford Diffraction XCalibur 2'
_diffrn_measurement_method 'phi and omega'
_diffrn_radiation_monochromator graphite
_diffrn_radiation_source 'fine-focus sealed tube'
_diffrn_radiation_type MoK\a
_diffrn_radiation_wavelength 0.71073
_diffrn_reflns_av_R_equivalents 0.0450
_diffrn_reflns_av_sigmaI/netI 0.1075
_diffrn_reflns_limit_h_max 11
_diffrn_reflns_limit_h_min -19
_diffrn_reflns_limit_k_max 8
_diffrn_reflns_limit_k_min -15
_diffrn_reflns_limit_l_max 24
_diffrn_reflns_limit_l_min -25
_diffrn_reflns_number 15036
_diffrn_reflns_theta_full 26.37
_diffrn_reflns_theta_max 26.37
_diffrn_reflns_theta_min 4.10
_exptl_absorpt_coefficient_mu 2.162
_exptl_absorpt_correction_T_max 0.7375
_exptl_absorpt_correction_T_min 0.4784
_exptl_absorpt_correction_type multi-scan
_exptl_absorpt_process_details
;
CrysAlis RED, Oxford Diffraction Ltd.,
Version 1.171.32.4 (release 27-04-2006 CrysAlis171 .NET)
(compiled Apr 27 2007,17:53:11)
Empirical absorption correction using spherical harmonics,
implemented in SCALE3 ABSPACK scaling algorithm.
;
_exptl_crystal_colour Purple
_exptl_crystal_density_diffrn 1.886
_exptl_crystal_density_method 'not measured'
_exptl_crystal_description Needle
_exptl_crystal_F_000 2084
_exptl_crystal_size_max 0.40
_exptl_crystal_size_mid 0.30
_exptl_crystal_size_min 0.15
_refine_diff_density_max 1.092
_refine_diff_density_min -0.731
_refine_diff_density_rms 0.156
_refine_ls_extinction_method none
_refine_ls_goodness_of_fit_ref 0.900
_refine_ls_hydrogen_treatment constr
_refine_ls_matrix_type full
_refine_ls_number_parameters 478
_refine_ls_number_reflns 7571
_refine_ls_number_restraints 0
_refine_ls_restrained_S_all 0.900
_refine_ls_R_factor_all 0.0913
_refine_ls_R_factor_gt 0.0403
_refine_ls_shift/su_max 0.002
_refine_ls_shift/su_mean 0.000
_refine_ls_structure_factor_coef Fsqd
_refine_ls_weighting_details 'calc w=1/[\s^2^(Fo^2^)+(0.0394P)^2^+0.0000P] where P=(Fo^2^+2Fc^2^)/3'
_refine_ls_weighting_scheme calc
_refine_ls_wR_factor_gt 0.0794
_refine_ls_wR_factor_ref 0.0890
_reflns_number_gt 4503
_reflns_number_total 7571
_reflns_threshold_expression >2sigma(I)
_cod_data_source_file c0dt00482k.txt
_cod_data_source_block mono1377
_cod_original_sg_symbol_H-M P2(1)/n
_cod_database_code 7026509

loop_
_symmetry_equiv_pos_as_xyz
'x, y, z'
'-x+1/2, y+1/2, -z+1/2'
'-x, -y, -z'
'x-1/2, -y-1/2, z-1/2'

loop_
_atom_site_label
_atom_site_type_symbol
_atom_site_fract_x
_atom_site_fract_y
_atom_site_fract_z
_atom_site_U_iso_or_equiv
_atom_site_adp_type
_atom_site_occupancy
_atom_site_symmetry_multiplicity
_atom_site_calc_flag
_atom_site_refinement_flags
Sb1 Sb 0.52737(3) 0.17160(3) 0.43371(2) 0.01473(10) Uani 1 1 d .
Sb2 Sb 0.36529(2) 0.10159(3) 0.53229(2) 0.01503(10) Uani 1 1 d .
Co1 Co 0.30046(5) -0.12084(7) 0.44870(4) 0.01668(19) Uani 1 1 d .
P1 P 0.44716(10) -0.06041(13) 0.35454(8) 0.0146(3) Uani 1 1 d .
P2 P 0.71595(10) 0.10395(13) 0.40626(8) 0.0176(3) Uani 1 1 d .
C1 C 0.4844(3) 0.3163(5) 0.3788(3) 0.0138(13) Uani 1 1 d .
C2 C 0.3992(4) 0.3585(5) 0.3728(3) 0.0205(14) Uani 1 1 d .
H2 H 0.3580 0.3196 0.3926 0.025 Uiso 1 1 calc R
C3 C 0.3733(4) 0.4553(5) 0.3389(3) 0.0201(14) Uani 1 1 d .
H3 H 0.3147 0.4831 0.3354 0.024 Uiso 1 1 calc R
C4 C 0.4328(4) 0.5124(5) 0.3099(3) 0.0202(14) Uani 1 1 d .
C5 C 0.5173(4) 0.4719(5) 0.3145(3) 0.0264(16) Uani 1 1 d .
H5 H 0.5575 0.5102 0.2937 0.032 Uiso 1 1 calc R
C6 C 0.5437(4) 0.3755(5) 0.3494(3) 0.0234(15) Uani 1 1 d .
H6 H 0.6028 0.3490 0.3536 0.028 Uiso 1 1 calc R
C7 C 0.2953(4) 0.2477(5) 0.5451(3) 0.0173(14) Uani 1 1 d .
C8 C 0.2047(4) 0.2445(5) 0.5429(3) 0.0227(15) Uani 1 1 d .
H8 H 0.1758 0.1745 0.5408 0.027 Uiso 1 1 calc R
C9 C 0.1552(4) 0.3403(6) 0.5436(3) 0.0255(15) Uani 1 1 d .
H9 H 0.0934 0.3362 0.5430 0.031 Uiso 1 1 calc R
C10 C 0.1969(4) 0.4412(5) 0.5454(3) 0.0242(15) Uani 1 1 d .
C11 C 0.2869(4) 0.4477(5) 0.5477(3) 0.0268(16) Uani 1 1 d .
H11 H 0.3152 0.5181 0.5494 0.032 Uiso 1 1 calc R
C12 C 0.3356(4) 0.3519(5) 0.5476(3) 0.0252(15) Uani 1 1 d .
H12 H 0.3976 0.3568 0.5493 0.030 Uiso 1 1 calc R
C13 C 0.4413(4) -0.0702(5) 0.2678(3) 0.0172(14) Uani 1 1 d .
C14 C 0.5180(4) -0.0429(6) 0.2452(3) 0.0263(16) Uani 1 1 d .
H14 H 0.5723 -0.0291 0.2764 0.032 Uiso 1 1 calc R
C15 C 0.5151(4) -0.0361(6) 0.1788(3) 0.0362(18) Uani 1 1 d .
H15 H 0.5671 -0.0156 0.1641 0.043 Uiso 1 1 calc R
C16 C 0.4368(4) -0.0589(6) 0.1328(3) 0.0345(18) Uani 1 1 d .
H16 H 0.4347 -0.0527 0.0867 0.041 Uiso 1 1 calc R
C17 C 0.3620(4) -0.0907(5) 0.1542(3) 0.0266(16) Uani 1 1 d .
H17 H 0.3087 -0.1083 0.1228 0.032 Uiso 1 1 calc R
C18 C 0.3642(4) -0.0970(5) 0.2217(3) 0.0210(14) Uani 1 1 d .
H18 H 0.3127 -0.1199 0.2363 0.025 Uiso 1 1 calc R
C19 C 0.7757(4) 0.1370(5) 0.3440(3) 0.0276(16) Uani 1 1 d .
C20 C 0.8646(5) 0.1731(6) 0.3646(4) 0.0403(19) Uani 1 1 d .
H20 H 0.8917 0.1775 0.4106 0.048 Uiso 1 1 calc R
C21 C 0.9137(5) 0.2030(7) 0.3167(4) 0.048(2) Uani 1 1 d .
H21 H 0.9742 0.2252 0.3297 0.058 Uiso 1 1 calc R
C22 C 0.8698(5) 0.1985(6) 0.2497(4) 0.044(2) Uani 1 1 d .
H22 H 0.9009 0.2222 0.2173 0.053 Uiso 1 1 calc R
C23 C 0.7868(5) 0.1628(7) 0.2293(4) 0.046(2) Uani 1 1 d .
H23 H 0.7592 0.1587 0.1834 0.055 Uiso 1 1 calc R
C24 C 0.7399(5) 0.1303(8) 0.2796(4) 0.054(2) Uani 1 1 d .
H24 H 0.6808 0.1030 0.2659 0.065 Uiso 1 1 calc R
C25 C 0.2126(4) -0.2557(5) 0.3342(3) 0.0263(16) Uani 1 1 d .
H25 H 0.2740 -0.2700 0.3370 0.032 Uiso 1 1 calc R
C26 C 0.1527(5) -0.3060(6) 0.2835(3) 0.0336(18) Uani 1 1 d .
H26 H 0.1724 -0.3543 0.2534 0.040 Uiso 1 1 calc R
C27 C 0.0654(5) -0.2854(6) 0.2774(4) 0.0377(19) Uani 1 1 d .
H27 H 0.0230 -0.3197 0.2426 0.045 Uiso 1 1 calc R
C28 C 0.0365(4) -0.2144(6) 0.3214(4) 0.0344(18) Uani 1 1 d .
C29 C 0.1033(4) -0.1645(6) 0.3728(3) 0.0306(16) Uani 1 1 d .
C30 C -0.0527(5) -0.1874(6) 0.3162(4) 0.042(2) Uani 1 1 d .
H30 H -0.0967 -0.2210 0.2822 0.050 Uiso 1 1 calc R
C31 C -0.0782(5) -0.1153(6) 0.3578(4) 0.044(2) Uani 1 1 d .
H31 H -0.1395 -0.0979 0.3527 0.053 Uiso 1 1 calc R
C32 C -0.0139(5) -0.0652(7) 0.4092(4) 0.047(2) Uani 1 1 d .
H32 H -0.0318 -0.0144 0.4389 0.057 Uiso 1 1 calc R
C33 C 0.0748(5) -0.0905(6) 0.4159(4) 0.041(2) Uani 1 1 d .
H33 H 0.1176 -0.0569 0.4506 0.049 Uiso 1 1 calc R
C34 C 0.2381(4) 0.1152(5) 0.3964(3) 0.0252(15) Uani 1 1 d .
H34A H 0.1920 0.0750 0.3647 0.038 Uiso 1 1 calc R
H34B H 0.2881 0.1320 0.3758 0.038 Uiso 1 1 calc R
H34C H 0.2133 0.1846 0.4092 0.038 Uiso 1 1 calc R
Cl1 Cl 0.40081(10) 0.63581(13) 0.26794(8) 0.0261(4) Uani 1 1 d .
Cl2 Cl 0.13643(12) 0.56282(14) 0.54413(9) 0.0371(4) Uani 1 1 d .
O1 O 0.6150(2) 0.2521(3) 0.50589(19) 0.0174(9) Uani 1 1 d .
O2 O 0.4309(2) 0.1818(3) 0.47923(18) 0.0143(9) Uani 1 1 d .
O3 O 0.4553(2) 0.0658(3) 0.36728(19) 0.0162(9) Uani 1 1 d .
O4 O 0.6237(2) 0.1593(3) 0.37995(19) 0.0194(9) Uani 1 1 d .
O5 O 0.3659(2) -0.1081(3) 0.37125(19) 0.0178(9) Uani 1 1 d .
O6 O 0.4129(2) -0.0447(3) 0.51527(18) 0.0137(9) Uani 1 1 d .
O7 O 0.4658(2) 0.1206(3) 0.61225(19) 0.0170(9) Uani 1 1 d .
O8 O 0.2974(2) 0.0234(3) 0.59426(19) 0.0175(9) Uani 1 1 d .
O9 O 0.2691(2) 0.0474(3) 0.45466(19) 0.0169(9) Uani 1 1 d .
O10 O 0.2368(2) -0.1461(3) 0.5275(2) 0.0215(10) Uani 1 1 d .
N1 N 0.1922(3) -0.1891(4) 0.3795(2) 0.0179(11) Uani 1 1 d .
C35 C 0.5877(4) 0.3438(5) 0.5399(3) 0.0254(16) Uani 1 1 d .
H35A H 0.6387 0.3720 0.5730 0.038 Uiso 1 1 calc R
H35B H 0.5410 0.3199 0.5621 0.038 Uiso 1 1 calc R
H35C H 0.5645 0.4027 0.5080 0.038 Uiso 1 1 calc R

loop_
_atom_site_aniso_label
_atom_site_aniso_U_11
_atom_site_aniso_U_22
_atom_site_aniso_U_33
_atom_site_aniso_U_23
_atom_site_aniso_U_13
_atom_site_aniso_U_12
Sb1 0.0185(2) 0.0136(2) 0.0111(2) 0.00025(19) 0.00135(15) 0.00071(17)
Sb2 0.0178(2) 0.0149(2) 0.0115(2) 0.00027(19) 0.00123(15) 0.00139(17)
Co1 0.0185(4) 0.0162(4) 0.0142(4) -0.0009(4) 0.0011(3) -0.0002(3)
P1 0.0188(8) 0.0138(8) 0.0101(8) -0.0008(7) 0.0008(6) 0.0010(6)
P2 0.0216(8) 0.0174(8) 0.0143(8) 0.0013(8) 0.0049(6) 0.0018(7)
C1 0.018(3) 0.012(3) 0.011(3) -0.001(3) 0.001(2) 0.004(2)
C2 0.019(3) 0.025(4) 0.017(3) 0.004(3) 0.002(3) -0.004(3)
C3 0.018(3) 0.020(3) 0.020(4) 0.003(3) 0.002(3) 0.005(3)
C4 0.027(4) 0.020(3) 0.011(3) 0.003(3) -0.001(3) 0.000(3)
C5 0.029(4) 0.026(4) 0.030(4) 0.011(3) 0.018(3) 0.003(3)
C6 0.023(3) 0.024(4) 0.024(4) 0.003(3) 0.006(3) 0.004(3)
C7 0.021(3) 0.023(4) 0.008(3) 0.001(3) 0.005(2) 0.000(3)
C8 0.027(4) 0.020(3) 0.022(4) -0.001(3) 0.008(3) 0.001(3)
C9 0.021(3) 0.033(4) 0.022(4) 0.002(3) 0.004(3) 0.008(3)
C10 0.030(4) 0.025(4) 0.018(4) 0.001(3) 0.008(3) 0.014(3)
C11 0.036(4) 0.020(4) 0.025(4) -0.005(3) 0.007(3) -0.002(3)
C12 0.025(4) 0.022(4) 0.029(4) -0.002(3) 0.007(3) 0.002(3)
C13 0.020(3) 0.013(3) 0.016(3) 0.001(3) -0.001(3) 0.003(2)
C14 0.021(4) 0.039(4) 0.017(4) -0.001(3) 0.002(3) -0.007(3)
C15 0.032(4) 0.057(5) 0.022(4) -0.003(4) 0.011(3) -0.009(4)
C16 0.041(5) 0.047(5) 0.013(4) -0.001(4) 0.001(3) 0.005(4)
C17 0.026(4) 0.031(4) 0.019(4) -0.001(3) -0.001(3) 0.002(3)
C18 0.027(4) 0.017(3) 0.018(3) 0.000(3) 0.004(3) -0.006(3)
C19 0.027(4) 0.030(4) 0.028(4) 0.004(3) 0.011(3) 0.006(3)
C20 0.046(5) 0.042(5) 0.033(5) -0.005(4) 0.011(4) -0.005(4)
C21 0.053(5) 0.052(5) 0.046(5) -0.004(5) 0.026(4) -0.001(4)
C22 0.059(6) 0.038(5) 0.042(5) 0.006(4) 0.024(4) 0.003(4)
C23 0.033(4) 0.070(6) 0.029(4) 0.010(4) -0.005(3) -0.001(4)
C24 0.033(5) 0.094(7) 0.038(5) 0.003(5) 0.013(4) -0.011(4)
C25 0.032(4) 0.019(4) 0.030(4) 0.001(3) 0.012(3) -0.006(3)
C26 0.040(4) 0.035(5) 0.025(4) 0.001(4) 0.006(3) -0.002(3)
C27 0.052(5) 0.027(4) 0.028(4) -0.001(4) -0.003(4) 0.000(3)
C28 0.028(4) 0.035(4) 0.036(5) 0.007(4) -0.003(3) 0.000(3)
C29 0.037(4) 0.029(4) 0.025(4) 0.002(4) 0.005(3) 0.001(3)
C30 0.043(5) 0.041(5) 0.043(5) -0.007(4) 0.013(4) 0.002(4)
C31 0.040(5) 0.049(5) 0.042(5) 0.005(5) 0.009(4) -0.006(4)
C32 0.039(5) 0.059(6) 0.041(5) -0.004(5) 0.002(4) 0.011(4)
C33 0.041(5) 0.057(5) 0.023(4) -0.004(4) 0.003(3) 0.008(4)
C34 0.027(4) 0.025(4) 0.020(4) 0.005(3) -0.003(3) 0.008(3)
Cl1 0.0348(9) 0.0196(8) 0.0235(9) 0.0073(7) 0.0055(7) 0.0052(7)
Cl2 0.0495(11) 0.0278(10) 0.0362(11) 0.0012(9) 0.0140(9) 0.0162(8)
O1 0.021(2) 0.016(2) 0.014(2) -0.0031(19) 0.0009(17) 0.0007(17)
O2 0.020(2) 0.014(2) 0.009(2) -0.0008(18) 0.0048(16) 0.0054(17)
O3 0.016(2) 0.020(2) 0.011(2) 0.0004(19) -0.0011(16) -0.0001(17)
O4 0.026(2) 0.017(2) 0.015(2) 0.002(2) 0.0059(18) 0.0020(18)
O5 0.023(2) 0.017(2) 0.013(2) -0.002(2) 0.0029(17) -0.0010(18)
O6 0.017(2) 0.015(2) 0.008(2) 0.0013(18) 0.0009(16) 0.0021(17)
O7 0.015(2) 0.020(2) 0.014(2) -0.005(2) 0.0000(16) 0.0026(17)
O8 0.015(2) 0.021(2) 0.016(2) 0.003(2) 0.0022(17) 0.0021(17)
O9 0.018(2) 0.021(2) 0.012(2) 0.0001(19) 0.0028(17) 0.0018(18)
O10 0.015(2) 0.026(2) 0.022(2) 0.004(2) -0.0001(18) -0.0041(17)
N1 0.015(3) 0.021(3) 0.018(3) 0.000(2) 0.004(2) 0.000(2)
C35 0.022(3) 0.023(4) 0.027(4) -0.003(3) -0.002(3) 0.002(3)

loop_
_atom_type_symbol
_atom_type_description
_atom_type_scat_dispersion_real
_atom_type_scat_dispersion_imag
_atom_type_scat_source
C C 0.0033 0.0016 'International Tables Vol C Tables 4.2.6.8 and 6.1.1.4'
H H 0.0000 0.0000 'International Tables Vol C Tables 4.2.6.8 and 6.1.1.4'
N N 0.0061 0.0033 'International Tables Vol C Tables 4.2.6.8 and 6.1.1.4'
O O 0.0106 0.0060 'International Tables Vol C Tables 4.2.6.8 and 6.1.1.4'
P P 0.1023 0.0942 'International Tables Vol C Tables 4.2.6.8 and 6.1.1.4'
Cl Cl 0.1484 0.1585 'International Tables Vol C Tables 4.2.6.8 and 6.1.1.4'
Co Co 0.3494 0.9721 'International Tables Vol C Tables 4.2.6.8 and 6.1.1.4'
Sb Sb -0.5866 1.5461 'International Tables Vol C Tables 4.2.6.8 and 6.1.1.4'

loop_
_geom_angle_atom_site_label_1
_geom_angle_atom_site_label_2
_geom_angle_atom_site_label_3
_geom_angle
_geom_angle_site_symmetry_1
_geom_angle_site_symmetry_3
O2 Sb1 O6 96.14(15) . 3_656
O2 Sb1 O3 90.29(15) . .
O6 Sb1 O3 89.64(15) 3_656 .
O2 Sb1 O1 94.01(15) . .
O6 Sb1 O1 79.74(15) 3_656 .
O3 Sb1 O1 168.91(15) . .
O2 Sb1 O4 176.34(16) . .
O6 Sb1 O4 85.75(15) 3_656 .
O3 Sb1 O4 86.58(15) . .
O1 Sb1 O4 89.40(15) . .
O2 Sb1 C1 91.50(19) . .
O6 Sb1 C1 170.71(18) 3_656 .
O3 Sb1 C1 95.61(18) . .
O1 Sb1 C1 94.49(18) . .
O4 Sb1 C1 86.91(18) . .
O2 Sb2 O6 94.80(15) . .
O2 Sb2 O7 90.32(16) . .
O6 Sb2 O7 89.97(15) . .
O2 Sb2 O9 95.45(15) . .
O6 Sb2 O9 78.85(15) . .
O7 Sb2 O9 167.80(16) . .
O2 Sb2 O8 176.10(16) . .
O6 Sb2 O8 87.91(15) . .
O7 Sb2 O8 86.88(15) . .
O9 Sb2 O8 87.82(15) . .
O2 Sb2 C7 90.04(19) . .
O6 Sb2 C7 171.43(19) . .
O7 Sb2 C7 97.08(19) . .
O9 Sb2 C7 93.67(19) . .
O8 Sb2 C7 87.62(19) . .
O5 Co1 O9 97.58(15) . .
O5 Co1 O10 175.80(16) . .
O9 Co1 O10 86.61(15) . .
O5 Co1 N1 87.26(17) . .
O9 Co1 N1 105.07(17) . .
O10 Co1 N1 91.93(17) . .
O5 Co1 O1 92.29(15) . 3_656
O9 Co1 O1 145.05(15) . 3_656
O10 Co1 O1 84.06(15) . 3_656
N1 Co1 O1 108.83(17) . 3_656
O5 Co1 O6 90.07(14) . .
O9 Co1 O6 73.38(14) . .
O10 Co1 O6 90.86(14) . .
N1 Co1 O6 176.72(17) . .
O1 Co1 O6 73.16(14) 3_656 .
O5 P1 O3 112.4(2) . .
O5 P1 O7 114.1(2) . 3_656
O3 P1 O7 110.9(2) . 3_656
O5 P1 C13 110.7(3) . .
O3 P1 C13 102.8(2) . .
O7 P1 C13 105.1(2) 3_656 .
O10 P2 O8 112.4(2) 3_656 3_656
O10 P2 O4 113.3(2) 3_656 .
O8 P2 O4 108.3(2) 3_656 .
O10 P2 C19 111.2(3) 3_656 .
O8 P2 C19 107.7(3) 3_656 .
O4 P2 C19 103.3(3) . .
C2 C1 C6 118.1(5) . .
C2 C1 Sb1 121.9(4) . .
C6 C1 Sb1 119.9(4) . .
C3 C2 C1 121.2(6) . .
C3 C2 H2 119.4 . .
C1 C2 H2 119.4 . .
C2 C3 C4 119.8(5) . .
C2 C3 H3 120.1 . .
C4 C3 H3 120.1 . .
C5 C4 C3 120.1(6) . .
C5 C4 Cl1 119.9(5) . .
C3 C4 Cl1 120.0(5) . .
C4 C5 C6 120.0(6) . .
C4 C5 H5 120.0 . .
C6 C5 H5 120.0 . .
C5 C6 C1 120.7(6) . .
C5 C6 H6 119.6 . .
C1 C6 H6 119.6 . .
C8 C7 C12 117.5(6) . .
C8 C7 Sb2 120.7(4) . .
C12 C7 Sb2 121.3(4) . .
C7 C8 C9 121.9(6) . .
C7 C8 H8 119.0 . .
C9 C8 H8 119.0 . .
C10 C9 C8 118.8(6) . .
C10 C9 H9 120.6 . .
C8 C9 H9 120.6 . .
C9 C10 C11 120.9(6) . .
C9 C10 Cl2 120.1(5) . .
C11 C10 Cl2 119.0(5) . .
C12 C11 C10 119.7(6) . .
C12 C11 H11 120.1 . .
C10 C11 H11 120.1 . .
C11 C12 C7 121.1(6) . .
C11 C12 H12 119.5 . .
C7 C12 H12 119.5 . .
C18 C13 C14 118.9(6) . .
C18 C13 P1 123.4(5) . .
C14 C13 P1 117.6(4) . .
C15 C14 C13 120.5(6) . .
C15 C14 H14 119.7 . .
C13 C14 H14 119.7 . .
C14 C15 C16 120.3(6) . .
C14 C15 H15 119.9 . .
C16 C15 H15 119.9 . .
C17 C16 C15 119.8(6) . .
C17 C16 H16 120.1 . .
C15 C16 H16 120.1 . .
C16 C17 C18 120.2(6) . .
C16 C17 H17 119.9 . .
C18 C17 H17 119.9 . .
C13 C18 C17 120.1(6) . .
C13 C18 H18 119.9 . .
C17 C18 H18 119.9 . .
C24 C19 C20 118.8(7) . .
C24 C19 P2 123.0(5) . .
C20 C19 P2 118.2(5) . .
C19 C20 C21 120.0(7) . .
C19 C20 H20 120.0 . .
C21 C20 H20 120.0 . .
C22 C21 C20 117.8(7) . .
C22 C21 H21 121.1 . .
C20 C21 H21 121.1 . .
C23 C22 C21 123.0(7) . .
C23 C22 H22 118.5 . .
C21 C22 H22 118.5 . .
C22 C23 C24 117.5(7) . .
C22 C23 H23 121.3 . .
C24 C23 H23 121.3 . .
C19 C24 C23 122.9(7) . .
C19 C24 H24 118.5 . .
C23 C24 H24 118.5 . .
N1 C25 C26 125.5(6) . .
N1 C25 H25 117.2 . .
C26 C25 H25 117.2 . .
C27 C26 C25 118.6(7) . .
C27 C26 H26 120.7 . .
C25 C26 H26 120.7 . .
C26 C27 C28 120.8(7) . .
C26 C27 H27 119.6 . .
C28 C27 H27 119.6 . .
C30 C28 C27 123.2(7) . .
C30 C28 C29 119.4(7) . .
C27 C28 C29 117.4(6) . .
N1 C29 C33 121.4(6) . .
N1 C29 C28 121.0(6) . .
C33 C29 C28 117.6(6) . .
C31 C30 C28 121.8(7) . .
C31 C30 H30 119.1 . .
C28 C30 H30 119.1 . .
C30 C31 C32 120.1(7) . .
C30 C31 H31 119.9 . .
C32 C31 H31 119.9 . .
C33 C32 C31 119.5(8) . .
C33 C32 H32 120.2 . .
C31 C32 H32 120.2 . .
C32 C33 C29 121.6(7) . .
C32 C33 H33 119.2 . .
C29 C33 H33 119.2 . .
O9 C34 H34A 109.5 . .
O9 C34 H34B 109.5 . .
H34A C34 H34B 109.5 . .
O9 C34 H34C 109.5 . .
H34A C34 H34C 109.5 . .
H34B C34 H34C 109.5 . .
C35 O1 Sb1 120.9(3) . .
C35 O1 Co1 125.4(3) . 3_656
Sb1 O1 Co1 102.18(16) . 3_656
Sb2 O2 Sb1 144.1(2) . .
P1 O3 Sb1 138.7(2) . .
P2 O4 Sb1 123.9(2) . .
P1 O5 Co1 141.8(2) . .
Sb1 O6 Sb2 138.4(2) 3_656 .
Sb1 O6 Co1 102.92(16) 3_656 .
Sb2 O6 Co1 102.47(15) . .
P1 O7 Sb2 138.2(2) 3_656 .
P2 O8 Sb2 122.4(2) 3_656 .
C34 O9 Sb2 121.5(3) . .
C34 O9 Co1 122.4(3) . .
Sb2 O9 Co1 102.73(16) . .
P2 O10 Co1 116.5(2) 3_656 .
C25 N1 C29 116.7(5) . .
C25 N1 Co1 116.1(4) . .
C29 N1 Co1 127.0(4) . .
O1 C35 H35A 109.5 . .
O1 C35 H35B 109.5 . .
H35A C35 H35B 109.5 . .
O1 C35 H35C 109.5 . .
H35A C35 H35C 109.5 . .
H35B C35 H35C 109.5 . .

loop_
_geom_bond_atom_site_label_1
_geom_bond_atom_site_label_2
_geom_bond_distance
_geom_bond_site_symmetry_2
Sb1 O2 1.933(3) .
Sb1 O6 1.965(4) 3_656
Sb1 O3 2.015(4) .
Sb1 O1 2.021(4) .
Sb1 O4 2.048(4) .
Sb1 C1 2.104(6) .
Sb2 O2 1.911(4) .
Sb2 O6 1.970(4) .
Sb2 O7 2.008(4) .
Sb2 O9 2.032(4) .
Sb2 O8 2.054(4) .
Sb2 C7 2.111(6) .
Co1 O5 2.079(4) .
Co1 O9 2.093(4) .
Co1 O10 2.101(4) .
Co1 N1 2.106(5) .
Co1 O1 2.127(4) 3_656
Co1 O6 2.160(4) .
P1 O5 1.487(4) .
P1 O3 1.543(4) .
P1 O7 1.544(4) 3_656
P1 C13 1.779(6) .
P2 O10 1.489(4) 3_656
P2 O8 1.547(4) 3_656
P2 O4 1.554(4) .
P2 C19 1.787(7) .
C1 C2 1.386(7) .
C1 C6 1.400(8) .
C2 C3 1.373(8) .
C2 H2 0.9500 .
C3 C4 1.386(8) .
C3 H3 0.9500 .
C4 C5 1.372(8) .
C4 Cl1 1.736(6) .
C5 C6 1.378(8) .
C5 H5 0.9500 .
C6 H6 0.9500 .
C7 C8 1.386(8) .
C7 C12 1.396(8) .
C8 C9 1.386(8) .
C8 H8 0.9500 .
C9 C10 1.371(9) .
C9 H9 0.9500 .
C10 C11 1.379(8) .
C10 Cl2 1.733(6) .
C11 C12 1.376(8) .
C11 H11 0.9500 .
C12 H12 0.9500 .
C13 C18 1.384(7) .
C13 C14 1.401(8) .
C14 C15 1.366(9) .
C14 H14 0.9500 .
C15 C16 1.386(9) .
C15 H15 0.9500 .
C16 C17 1.379(9) .
C16 H16 0.9500 .
C17 C18 1.389(8) .
C17 H17 0.9500 .
C18 H18 0.9500 .
C19 C24 1.322(10) .
C19 C20 1.409(9) .
C20 C21 1.420(10) .
C20 H20 0.9500 .
C21 C22 1.399(10) .
C21 H21 0.9500 .
C22 C23 1.325(9) .
C22 H22 0.9500 .
C23 C24 1.446(10) .
C23 H23 0.9500 .
C24 H24 0.9500 .
C25 N1 1.323(7) .
C25 C26 1.373(9) .
C25 H25 0.9500 .
C26 C27 1.344(9) .
C26 H26 0.9500 .
C27 C28 1.392(10) .
C27 H27 0.9500 .
C28 C30 1.392(9) .
C28 C29 1.436(9) .
C29 N1 1.378(7) .
C29 C33 1.398(9) .
C30 C31 1.340(10) .
C30 H30 0.9500 .
C31 C32 1.415(10) .
C31 H31 0.9500 .
C32 C33 1.376(9) .
C32 H32 0.9500 .
C33 H33 0.9500 .
C34 O9 1.445(7) .
C34 H34A 0.9800 .
C34 H34B 0.9800 .
C34 H34C 0.9800 .
O1 C35 1.423(7) .
O1 Co1 2.127(4) 3_656
O6 Sb1 1.965(4) 3_656
O7 P1 1.544(4) 3_656
O8 P2 1.547(4) 3_656
O10 P2 1.489(4) 3_656
C35 H35A 0.9800 .
C35 H35B 0.9800 .
C35 H35C 0.9800 .

loop_
_geom_torsion_atom_site_label_1
_geom_torsion_atom_site_label_2
_geom_torsion_atom_site_label_3
_geom_torsion_atom_site_label_4
_geom_torsion
_geom_torsion_site_symmetry_1
_geom_torsion_site_symmetry_4
O2 Sb1 C1 C2 -17.5(5) . .
O6 Sb1 C1 C2 -162.8(9) 3_656 .
O3 Sb1 C1 C2 73.0(5) . .
O1 Sb1 C1 C2 -111.6(5) . .
O4 Sb1 C1 C2 159.2(5) . .
O2 Sb1 C1 C6 159.8(5) . .
O6 Sb1 C1 C6 14.4(15) 3_656 .
O3 Sb1 C1 C6 -109.7(5) . .
O1 Sb1 C1 C6 65.7(5) . .
O4 Sb1 C1 C6 -23.5(5) . .
C6 C1 C2 C3 0.2(9) . .
Sb1 C1 C2 C3 177.5(4) . .
C1 C2 C3 C4 0.1(9) . .
C2 C3 C4 C5 0.5(9) . .
C2 C3 C4 Cl1 -179.1(5) . .
C3 C4 C5 C6 -1.5(10) . .
Cl1 C4 C5 C6 178.2(5) . .
C4 C5 C6 C1 1.9(10) . .
C2 C1 C6 C5 -1.2(9) . .
Sb1 C1 C6 C5 -178.6(5) . .
O2 Sb2 C7 C8 139.4(5) . .
O6 Sb2 C7 C8 14.9(16) . .
O7 Sb2 C7 C8 -130.3(5) . .
O9 Sb2 C7 C8 43.9(5) . .
O8 Sb2 C7 C8 -43.7(5) . .
O2 Sb2 C7 C12 -32.5(5) . .
O6 Sb2 C7 C12 -157.0(11) . .
O7 Sb2 C7 C12 57.8(5) . .
O9 Sb2 C7 C12 -127.9(5) . .
O8 Sb2 C7 C12 144.4(5) . .
C12 C7 C8 C9 -0.5(9) . .
Sb2 C7 C8 C9 -172.6(5) . .
C7 C8 C9 C10 1.2(10) . .
C8 C9 C10 C11 -1.3(10) . .
C8 C9 C10 Cl2 178.3(5) . .
C9 C10 C11 C12 0.7(10) . .
Cl2 C10 C11 C12 -178.9(5) . .
C10 C11 C12 C7 0.1(10) . .
C8 C7 C12 C11 -0.2(9) . .
Sb2 C7 C12 C11 171.9(5) . .
O5 P1 C13 C18 12.3(6) . .
O3 P1 C13 C18 -107.9(5) . .
O7 P1 C13 C18 136.0(5) 3_656 .
O5 P1 C13 C14 -171.4(5) . .
O3 P1 C13 C14 68.4(5) . .
O7 P1 C13 C14 -47.7(5) 3_656 .
C18 C13 C14 C15 4.1(10) . .
P1 C13 C14 C15 -172.3(6) . .
C13 C14 C15 C16 -1.7(11) . .
C14 C15 C16 C17 -1.2(11) . .
C15 C16 C17 C18 1.7(10) . .
C14 C13 C18 C17 -3.7(9) . .
P1 C13 C18 C17 172.6(5) . .
C16 C17 C18 C13 0.8(10) . .
O10 P2 C19 C24 -165.2(7) 3_656 .
O8 P2 C19 C24 71.1(7) 3_656 .
O4 P2 C19 C24 -43.3(7) . .
O10 P2 C19 C20 13.9(6) 3_656 .
O8 P2 C19 C20 -109.7(5) 3_656 .
O4 P2 C19 C20 135.9(5) . .
C24 C19 C20 C21 0.8(11) . .
P2 C19 C20 C21 -178.4(6) . .
C19 C20 C21 C22 2.1(11) . .
C20 C21 C22 C23 -3.4(12) . .
C21 C22 C23 C24 1.8(13) . .
C20 C19 C24 C23 -2.6(13) . .
P2 C19 C24 C23 176.6(6) . .
C22 C23 C24 C19 1.4(13) . .
N1 C25 C26 C27 1.4(10) . .
C25 C26 C27 C28 0.2(10) . .
C26 C27 C28 C30 177.9(7) . .
C26 C27 C28 C29 0.2(10) . .
C30 C28 C29 N1 -179.9(6) . .
C27 C28 C29 N1 -2.1(10) . .
C30 C28 C29 C33 0.3(10) . .
C27 C28 C29 C33 178.1(7) . .
C27 C28 C30 C31 -177.3(7) . .
C29 C28 C30 C31 0.4(11) . .
C28 C30 C31 C32 -0.7(12) . .
C30 C31 C32 C33 0.3(12) . .
C31 C32 C33 C29 0.3(12) . .
N1 C29 C33 C32 179.6(7) . .
C28 C29 C33 C32 -0.6(11) . .
O2 Sb1 O1 C35 -38.4(4) . .
O6 Sb1 O1 C35 -133.9(4) 3_656 .
O3 Sb1 O1 C35 -151.0(8) . .
O4 Sb1 O1 C35 140.3(4) . .
C1 Sb1 O1 C35 53.4(4) . .
O2 Sb1 O1 Co1 106.64(17) . 3_656
O6 Sb1 O1 Co1 11.11(15) 3_656 3_656
O3 Sb1 O1 Co1 -6.0(9) . 3_656
O4 Sb1 O1 Co1 -74.68(17) . 3_656
C1 Sb1 O1 Co1 -161.5(2) . 3_656
O6 Sb2 O2 Sb1 -13.0(4) . .
O7 Sb2 O2 Sb1 77.0(3) . .
O9 Sb2 O2 Sb1 -92.2(3) . .
O8 Sb2 O2 Sb1 121(2) . .
C7 Sb2 O2 Sb1 174.1(4) . .
O6 Sb1 O2 Sb2 -21.1(4) 3_656 .
O3 Sb1 O2 Sb2 68.5(3) . .
O1 Sb1 O2 Sb2 -101.2(3) . .
O4 Sb1 O2 Sb2 100(2) . .
C1 Sb1 O2 Sb2 164.2(4) . .
O5 P1 O3 Sb1 105.6(4) . .
O7 P1 O3 Sb1 -23.5(4) 3_656 .
C13 P1 O3 Sb1 -135.4(4) . .
O2 Sb1 O3 P1 -98.7(4) . .
O6 Sb1 O3 P1 -2.5(4) 3_656 .
O1 Sb1 O3 P1 14.3(11) . .
O4 Sb1 O3 P1 83.2(4) . .
C1 Sb1 O3 P1 169.8(4) . .
O10 P2 O4 Sb1 -50.9(3) 3_656 .
O8 P2 O4 Sb1 74.5(3) 3_656 .
C19 P2 O4 Sb1 -171.4(3) . .
O2 Sb1 O4 P2 -144(2) . .
O6 Sb1 O4 P2 -22.9(3) 3_656 .
O3 Sb1 O4 P2 -112.8(3) . .
O1 Sb1 O4 P2 56.8(3) . .
C1 Sb1 O4 P2 151.3(3) . .
O3 P1 O5 Co1 -55.5(4) . .
O7 P1 O5 Co1 71.9(4) 3_656 .
C13 P1 O5 Co1 -169.8(4) . .
O9 Co1 O5 P1 66.3(4) . .
O10 Co1 O5 P1 -110(2) . .
N1 Co1 O5 P1 171.1(4) . .
O1 Co1 O5 P1 -80.1(4) 3_656 .
O6 Co1 O5 P1 -7.0(4) . .
O2 Sb2 O6 Sb1 126.6(3) . 3_656
O7 Sb2 O6 Sb1 36.3(3) . 3_656
O9 Sb2 O6 Sb1 -138.8(3) . 3_656
O8 Sb2 O6 Sb1 -50.6(3) . 3_656
C7 Sb2 O6 Sb1 -109.2(12) . 3_656
O2 Sb2 O6 Co1 -106.89(16) . .
O7 Sb2 O6 Co1 162.79(17) . .
O9 Sb2 O6 Co1 -12.27(15) . .
O8 Sb2 O6 Co1 75.92(16) . .
C7 Sb2 O6 Co1 17.3(13) . .
O5 Co1 O6 Sb1 -103.08(17) . 3_656
O9 Co1 O6 Sb1 159.03(19) . 3_656
O10 Co1 O6 Sb1 72.82(17) . 3_656
N1 Co1 O6 Sb1 -139(3) . 3_656
O1 Co1 O6 Sb1 -10.71(15) 3_656 3_656
O5 Co1 O6 Sb2 110.09(17) . .
O9 Co1 O6 Sb2 12.20(15) . .
O10 Co1 O6 Sb2 -74.01(17) . .
N1 Co1 O6 Sb2 74(3) . .
O1 Co1 O6 Sb2 -157.54(19) 3_656 .
O2 Sb2 O7 P1 -87.4(4) . 3_656
O6 Sb2 O7 P1 7.4(4) . 3_656
O9 Sb2 O7 P1 30.9(10) . 3_656
O8 Sb2 O7 P1 95.3(4) . 3_656
C7 Sb2 O7 P1 -177.5(4) . 3_656
O2 Sb2 O8 P2 -149(2) . 3_656
O6 Sb2 O8 P2 -15.3(3) . 3_656
O7 Sb2 O8 P2 -105.4(3) . 3_656
O9 Sb2 O8 P2 63.6(3) . 3_656
C7 Sb2 O8 P2 157.3(3) . 3_656
O2 Sb2 O9 C34 -35.0(4) . .
O6 Sb2 O9 C34 -128.9(4) . .
O7 Sb2 O9 C34 -152.9(7) . .
O8 Sb2 O9 C34 142.8(4) . .
C7 Sb2 O9 C34 55.4(4) . .
O2 Sb2 O9 Co1 106.52(17) . .
O6 Sb2 O9 Co1 12.69(16) . .
O7 Sb2 O9 Co1 -11.3(8) . .
O8 Sb2 O9 Co1 -75.61(17) . .
C7 Sb2 O9 Co1 -163.1(2) . .
O5 Co1 O9 C34 41.5(4) . .
O10 Co1 O9 C34 -138.8(4) . .
N1 Co1 O9 C34 -47.7(4) . .
O1 Co1 O9 C34 146.6(4) 3_656 .
O6 Co1 O9 C34 129.3(4) . .
O5 Co1 O9 Sb2 -99.63(17) . .
O10 Co1 O9 Sb2 80.08(17) . .
N1 Co1 O9 Sb2 171.17(18) . .
O1 Co1 O9 Sb2 5.5(3) 3_656 .
O6 Co1 O9 Sb2 -11.83(15) . .
O5 Co1 O10 P2 105(2) . 3_656
O9 Co1 O10 P2 -71.3(3) . 3_656
N1 Co1 O10 P2 -176.3(3) . 3_656
O1 Co1 O10 P2 75.0(3) 3_656 3_656
O6 Co1 O10 P2 2.0(3) . 3_656
C26 C25 N1 C29 -3.2(9) . .
C26 C25 N1 Co1 -177.8(5) . .
C33 C29 N1 C25 -176.7(6) . .
C28 C29 N1 C25 3.5(9) . .
C33 C29 N1 Co1 -2.8(9) . .
C28 C29 N1 Co1 177.4(5) . .
O5 Co1 N1 C25 37.5(4) . .
O9 Co1 N1 C25 134.6(4) . .
O10 Co1 N1 C25 -138.4(4) . .
O1 Co1 N1 C25 -54.0(5) 3_656 .
O6 Co1 N1 C25 73(3) . .
O5 Co1 N1 C29 -136.5(5) . .
O9 Co1 N1 C29 -39.4(5) . .
O10 Co1 N1 C29 47.7(5) . .
O1 Co1 N1 C29 132.0(5) 3_656 .
O6 Co1 N1 C29 -101(3) . .
